data_2240636
loop_
_publ_author_name
'Ouari, Kamel'
'Merzougui, Moufida'
'Bendia, Sabrina'
'Bailly, Corinne'

_publ_section_title
;
 Crystal structure of
 1,1'-{(dodecane-1,12-diyl)bis[(azaniumylylidene)methanylylidene]}bis(naphthalen-2-olate)
;
_journal_issue 5
_journal_name_full 'Acta Crystallographica Section E'
_journal_page_first o351
_journal_page_last o352
_journal_paper_doi 10.1107/S2056989015007938
_journal_volume 71
_journal_year 2015
_chemical_formula_iupac 'C34 H40 N2 O2'
_chemical_formula_moiety 'C34 H40 N2 O2'
_chemical_formula_sum 'C34 H40 N2 O2'
_chemical_formula_weight 508.68
_chemical_name_systematic 1,1'-{(Dodecane-1,12-diyl)bis[(azaniumylylidene)methanylylidene]}bis(naphthalen-2-olate)
_space_group_crystal_system monoclinic
_space_group_IT_number 15
_space_group_name_Hall '-C 2yc'
_space_group_name_H-M_alt 'C 1 2/c 1'
_symmetry_space_group_name_Hall '-C 2yc'
_symmetry_space_group_name_H-M 'C 1 2/c 1'
_atom_sites_solution_hydrogens mixed
_atom_sites_solution_primary direct
_atom_sites_solution_secondary difmap
_audit_creation_method SHELXL-2013
_cell_angle_alpha 90
_cell_angle_beta 96.318(2)
_cell_angle_gamma 90
_cell_formula_units_Z 4
_cell_length_a 54.400(5)
_cell_length_b 4.7465(4)
_cell_length_c 10.7022(9)
_cell_measurement_reflns_used 3931
_cell_measurement_temperature 173(2)
_cell_measurement_theta_max 27.82
_cell_measurement_theta_min 3.01
_cell_volume 2746.6(4)
_computing_cell_refinement
;
SAINT (Bruker, 2008)
;
_computing_data_collection
;
APEX2 (Bruker, 2008)
;
_computing_data_reduction
;
SAINT (Bruker, 2008)
;
_computing_molecular_graphics
;
SHELXTL (Sheldrick, 2008)
;
_computing_publication_material
;
SHELXTL (Sheldrick, 2008)
;
_computing_structure_refinement
;
SHELXL2013 (Sheldrick, 2015)
;
_computing_structure_solution
;
SHELXS97 (Sheldrick, 2008)
;
_diffrn_ambient_temperature 173(2)
_diffrn_measured_fraction_theta_full 0.998
_diffrn_measured_fraction_theta_max 0.996
_diffrn_measurement_device_type 'Bruker APEXII CCD'
_diffrn_measurement_method '\f and \w scans'
_diffrn_radiation_monochromator triumph
_diffrn_radiation_type MoK\a
_diffrn_radiation_wavelength 0.71073
_diffrn_reflns_av_R_equivalents 0.0361
_diffrn_reflns_limit_h_max 70
_diffrn_reflns_limit_h_min -70
_diffrn_reflns_limit_k_max 5
_diffrn_reflns_limit_k_min -6
_diffrn_reflns_limit_l_max 14
_diffrn_reflns_limit_l_min -14
_diffrn_reflns_number 17506
_diffrn_reflns_theta_full 25.242
_diffrn_reflns_theta_max 27.908
_diffrn_reflns_theta_min 2.260
_exptl_absorpt_coefficient_mu 0.076
_exptl_absorpt_correction_T_max 0.7456
_exptl_absorpt_correction_T_min 0.6818
_exptl_absorpt_correction_type multi-scan
_exptl_absorpt_process_details
;
(SADABS; Bruker, 2008)
;
_exptl_crystal_colour yellow
_exptl_crystal_density_diffrn 1.230
_exptl_crystal_description prism
_exptl_crystal_F_000 1096
_exptl_crystal_size_max 0.500
_exptl_crystal_size_mid 0.140
_exptl_crystal_size_min 0.060
_refine_diff_density_max 0.236
_refine_diff_density_min -0.188
_refine_ls_extinction_method none
_refine_ls_goodness_of_fit_ref 1.038
_refine_ls_hydrogen_treatment mixed
_refine_ls_matrix_type full
_refine_ls_number_parameters 176
_refine_ls_number_reflns 3271
_refine_ls_number_restraints 0
_refine_ls_restrained_S_all 1.038
_refine_ls_R_factor_all 0.0757
_refine_ls_R_factor_gt 0.0483
_refine_ls_shift/su_max 0.000
_refine_ls_shift/su_mean 0.000
_refine_ls_structure_factor_coef Fsqd
_refine_ls_weighting_details 'w=1/[\s^2^(Fo^2^)+(0.0503P)^2^+2.2119P] where P=(Fo^2^+2Fc^2^)/3'
_refine_ls_weighting_scheme calc
_refine_ls_wR_factor_gt 0.1113
_refine_ls_wR_factor_ref 0.1246
_reflns_number_gt 2313
_reflns_number_total 3271
_reflns_threshold_expression I>2\s(I)
_cod_data_source_file mw2131sup1.cf
_cod_data_source_block I
_cod_database_code 2240636
_shelx_space_group_comment
;
The symmetry employed for this shelxl refinement is uniquely defined
by the following loop, which should always be used as a source of
symmetry information in preference to the above space-group names.
They are only intended as comments.
;
_shelx_estimated_absorpt_t_min 0.963
_shelx_estimated_absorpt_t_max 0.995
_shelxl_version_number .2013

loop_
_space_group_symop_operation_xyz
'x, y, z'
'-x, y, -z+1/2'
'x+1/2, y+1/2, z'
'-x+1/2, y+1/2, -z+1/2'
'-x, -y, -z'
'x, -y, z-1/2'
'-x+1/2, -y+1/2, -z'
'x+1/2, -y+1/2, z-1/2'

loop_
_atom_site_type_symbol
_atom_site_label
_atom_site_fract_x
_atom_site_fract_y
_atom_site_fract_z
_atom_site_U_iso_or_equiv
_atom_site_adp_type
_atom_site_calc_flag
_atom_site_occupancy
C C1 0.11107(3) -0.3639(3) 1.08101(14) 0.0273(3) Uani d 1
C C2 0.09446(3) -0.5389(3) 1.14296(15) 0.0345(4) Uani d 1
H H2 0.1011 -0.6682 1.2056 0.041 Uiso calc 1
C C3 0.06975(3) -0.5229(4) 1.11383(17) 0.0386(4) Uani d 1
H H3 0.0594 -0.6413 1.1570 0.046 Uiso calc 1
C C4 0.05853(3) -0.3340(4) 1.02027(16) 0.0329(4) Uani d 1
C C5 0.03264(3) -0.3230(4) 0.99173(19) 0.0448(5) Uani d 1
H H5 0.0225 -0.4413 1.0362 0.054 Uiso calc 1
C C6 0.02183(3) -0.1460(5) 0.90169(19) 0.0478(5) Uani d 1
H H6 0.0043 -0.1410 0.8833 0.057 Uiso calc 1
C C7 0.03675(3) 0.0275(4) 0.83679(19) 0.0434(4) Uani d 1
H H7 0.0293 0.1510 0.7737 0.052 Uiso calc 1
C C8 0.06204(3) 0.0223(4) 0.86294(16) 0.0357(4) Uani d 1
H H8 0.0718 0.1428 0.8175 0.043 Uiso calc 1
C C9 0.07384(3) -0.1580(3) 0.95574(14) 0.0267(3) Uani d 1
C C10 0.10041(3) -0.1712(3) 0.98713(13) 0.0248(3) Uani d 1
C C11 0.11636(3) 0.0138(3) 0.93099(14) 0.0261(3) Uani d 1
H H11 0.1092 0.1468 0.8714 0.031 Uiso calc 1
C C12 0.15676(3) 0.2039(3) 0.90007(15) 0.0287(3) Uani d 1
H H12A 0.1668 0.3092 0.9673 0.034 Uiso calc 1
H H12B 0.1468 0.3419 0.8467 0.034 Uiso calc 1
C C13 0.17384(3) 0.0464(3) 0.82076(15) 0.0280(3) Uani d 1
H H13A 0.1638 -0.0594 0.7537 0.034 Uiso calc 1
H H13B 0.1838 -0.0912 0.8743 0.034 Uiso calc 1
C C14 0.19108(3) 0.2470(3) 0.76130(15) 0.0284(3) Uani d 1
H H14A 0.2013 0.3492 0.8288 0.034 Uiso calc 1
H H14B 0.1810 0.3879 0.7102 0.034 Uiso calc 1
C C15 0.20806(3) 0.0982(3) 0.67812(14) 0.0282(3) Uani d 1
H H15A 0.2186 -0.0370 0.7301 0.034 Uiso calc 1
H H15B 0.1978 -0.0108 0.6129 0.034 Uiso calc 1
C C16 0.22456(3) 0.2977(3) 0.61412(14) 0.0289(3) Uani d 1
H H16A 0.2346 0.4090 0.6793 0.035 Uiso calc 1
H H16B 0.2140 0.4308 0.5611 0.035 Uiso calc 1
C C17 0.24187(3) 0.1500(3) 0.53257(14) 0.0292(3) Uani d 1
H H17A 0.2526 0.0186 0.5858 0.035 Uiso calc 1
H H17B 0.2319 0.0369 0.4680 0.035 Uiso calc 1
N N1 0.14027(2) 0.0119(3) 0.95644(12) 0.0288(3) Uani d 1
O O1 0.13443(2) -0.3838(3) 1.11158(11) 0.0359(3) Uani d 1
H H1N 0.1458(4) -0.130(5) 1.014(2) 0.065(7) Uiso d 1

loop_
_atom_site_aniso_label
_atom_site_aniso_U_11
_atom_site_aniso_U_22
_atom_site_aniso_U_33
_atom_site_aniso_U_12
_atom_site_aniso_U_13
_atom_site_aniso_U_23
C1 0.0341(8) 0.0276(7) 0.0212(7) -0.0011(6) 0.0076(6) -0.0064(6)
C2 0.0435(10) 0.0325(8) 0.0281(8) -0.0035(7) 0.0066(7) 0.0023(7)
C3 0.0423(10) 0.0389(9) 0.0367(9) -0.0129(8) 0.0131(8) 0.0029(8)
C4 0.0314(8) 0.0353(9) 0.0335(9) -0.0074(7) 0.0105(7) -0.0075(7)
C5 0.0312(9) 0.0536(11) 0.0510(12) -0.0139(8) 0.0115(8) -0.0061(9)
C6 0.0245(9) 0.0620(13) 0.0568(12) -0.0024(8) 0.0033(8) -0.0112(10)
C7 0.0336(9) 0.0506(11) 0.0449(11) 0.0052(8) -0.0008(8) -0.0043(9)
C8 0.0300(9) 0.0396(9) 0.0377(9) -0.0007(7) 0.0048(7) 0.0002(7)
C9 0.0273(8) 0.0277(8) 0.0262(7) -0.0021(6) 0.0075(6) -0.0076(6)
C10 0.0271(8) 0.0262(7) 0.0221(7) -0.0016(6) 0.0077(6) -0.0050(6)
C11 0.0281(8) 0.0282(7) 0.0231(7) 0.0020(6) 0.0073(6) -0.0030(6)
C12 0.0267(8) 0.0326(8) 0.0286(8) -0.0028(6) 0.0107(6) -0.0011(6)
C13 0.0259(8) 0.0324(8) 0.0271(8) 0.0001(6) 0.0097(6) -0.0008(6)
C14 0.0233(7) 0.0346(8) 0.0286(8) 0.0003(6) 0.0087(6) -0.0003(6)
C15 0.0265(7) 0.0341(8) 0.0253(8) 0.0002(6) 0.0092(6) -0.0001(6)
C16 0.0256(8) 0.0366(8) 0.0259(8) 0.0003(6) 0.0093(6) -0.0023(6)
C17 0.0270(8) 0.0354(8) 0.0267(8) 0.0002(6) 0.0096(6) -0.0008(6)
N1 0.0259(7) 0.0345(7) 0.0275(7) -0.0004(6) 0.0096(5) 0.0016(6)
O1 0.0323(6) 0.0435(7) 0.0317(6) 0.0024(5) 0.0026(5) 0.0042(5)

loop_
_atom_type_symbol
_atom_type_description
_atom_type_scat_dispersion_real
_atom_type_scat_dispersion_imag
_atom_type_scat_source
C C 0.0033 0.0016 'International Tables Vol C Tables 4.2.6.8 and 6.1.1.4'
H H 0.0000 0.0000 'International Tables Vol C Tables 4.2.6.8 and 6.1.1.4'
N N 0.0061 0.0033 'International Tables Vol C Tables 4.2.6.8 and 6.1.1.4'
O O 0.0106 0.0060 'International Tables Vol C Tables 4.2.6.8 and 6.1.1.4'

loop_
_geom_angle_atom_site_label_1
_geom_angle_atom_site_label_2
_geom_angle_atom_site_label_3
_geom_angle_site_symmetry_1
_geom_angle
O1 C1 C10 . 122.68(14)
O1 C1 C2 . 119.65(15)
C10 C1 C2 . 117.67(14)
C3 C2 C1 . 121.38(16)
C3 C2 H2 . 119.3
C1 C2 H2 . 119.3
C2 C3 C4 . 122.38(15)
C2 C3 H3 . 118.8
C4 C3 H3 . 118.8
C5 C4 C9 . 120.10(17)
C5 C4 C3 . 120.99(16)
C9 C4 C3 . 118.92(15)
C6 C5 C4 . 121.31(17)
C6 C5 H5 . 119.3
C4 C5 H5 . 119.3
C5 C6 C7 . 119.16(17)
C5 C6 H6 . 120.4
C7 C6 H6 . 120.4
C8 C7 C6 . 120.85(18)
C8 C7 H7 . 119.6
C6 C7 H7 . 119.6
C7 C8 C9 . 121.47(17)
C7 C8 H8 . 119.3
C9 C8 H8 . 119.3
C8 C9 C4 . 117.11(14)
C8 C9 C10 . 123.66(14)
C4 C9 C10 . 119.23(14)
C11 C10 C1 . 118.31(14)
C11 C10 C9 . 121.19(14)
C1 C10 C9 . 120.43(13)
N1 C11 C10 . 123.61(15)
N1 C11 H11 . 118.2
C10 C11 H11 . 118.2
N1 C12 C13 . 111.46(13)
N1 C12 H12A . 109.3
C13 C12 H12A . 109.3
N1 C12 H12B . 109.3
C13 C12 H12B . 109.3
H12A C12 H12B . 108.0
C12 C13 C14 . 111.58(13)
C12 C13 H13A . 109.3
C14 C13 H13A . 109.3
C12 C13 H13B . 109.3
C14 C13 H13B . 109.3
H13A C13 H13B . 108.0
C13 C14 C15 . 113.24(13)
C13 C14 H14A . 108.9
C15 C14 H14A . 108.9
C13 C14 H14B . 108.9
C15 C14 H14B . 108.9
H14A C14 H14B . 107.7
C16 C15 C14 . 113.62(13)
C16 C15 H15A . 108.8
C14 C15 H15A . 108.8
C16 C15 H15B . 108.8
C14 C15 H15B . 108.8
H15A C15 H15B . 107.7
C15 C16 C17 . 113.89(13)
C15 C16 H16A . 108.8
C17 C16 H16A . 108.8
C15 C16 H16B . 108.8
C17 C16 H16B . 108.8
H16A C16 H16B . 107.7
C17 C17 C16 7_556 113.82(17)
C17 C17 H17A 7_556 108.8
C16 C17 H17A . 108.8
C17 C17 H17B 7_556 108.8
C16 C17 H17B . 108.8
H17A C17 H17B . 107.7
C11 N1 C12 . 123.87(14)
C11 N1 H1N . 112.7(13)
C12 N1 H1N . 123.4(13)

loop_
_geom_bond_atom_site_label_1
_geom_bond_atom_site_label_2
_geom_bond_site_symmetry_2
_geom_bond_distance
C1 O1 . 1.2802(19)
C1 C10 . 1.433(2)
C1 C2 . 1.442(2)
C2 C3 . 1.348(2)
C2 H2 . 0.9500
C3 C4 . 1.430(2)
C3 H3 . 0.9500
C4 C5 . 1.409(2)
C4 C9 . 1.413(2)
C5 C6 . 1.362(3)
C5 H5 . 0.9500
C6 C7 . 1.394(3)
C6 H6 . 0.9500
C7 C8 . 1.374(2)
C7 H7 . 0.9500
C8 C9 . 1.411(2)
C8 H8 . 0.9500
C9 C10 . 1.449(2)
C10 C11 . 1.414(2)
C11 N1 . 1.2994(19)
C11 H11 . 0.9500
C12 N1 . 1.4553(19)
C12 C13 . 1.522(2)
C12 H12A . 0.9900
C12 H12B . 0.9900
C13 C14 . 1.524(2)
C13 H13A . 0.9900
C13 H13B . 0.9900
C14 C15 . 1.525(2)
C14 H14A . 0.9900
C14 H14B . 0.9900
C15 C16 . 1.518(2)
C15 H15A . 0.9900
C15 H15B . 0.9900
C16 C17 . 1.5232(19)
C16 H16A . 0.9900
C16 H16B . 0.9900
C17 C17 7_556 1.518(3)
C17 H17A . 0.9900
C17 H17B . 0.9900
N1 H1N . 0.94(2)

loop_
_geom_hbond_atom_site_label_D
_geom_hbond_atom_site_label_H
_geom_hbond_atom_site_label_A
_geom_hbond_distance_DH
_geom_hbond_distance_HA
_geom_hbond_distance_DA
_geom_hbond_angle_DHA
N1 H1N O1 0.94(2) 1.75(2) 2.5498(18) 140.6(19)

loop_
_geom_torsion_atom_site_label_1
_geom_torsion_atom_site_label_2
_geom_torsion_atom_site_label_3
_geom_torsion_atom_site_label_4
_geom_torsion_site_symmetry_4
_geom_torsion
O1 C1 C2 C3 . 179.64(16)
C10 C1 C2 C3 . 0.1(2)
C1 C2 C3 C4 . 0.2(3)
C2 C3 C4 C5 . 179.79(17)
C2 C3 C4 C9 . 0.1(2)
C9 C4 C5 C6 . 0.5(3)
C3 C4 C5 C6 . -179.20(17)
C4 C5 C6 C7 . -0.1(3)
C5 C6 C7 C8 . -0.2(3)
C6 C7 C8 C9 . 0.1(3)
C7 C8 C9 C4 . 0.3(2)
C7 C8 C9 C10 . -179.84(16)
C5 C4 C9 C8 . -0.5(2)
C3 C4 C9 C8 . 179.13(15)
C5 C4 C9 C10 . 179.57(15)
C3 C4 C9 C10 . -0.8(2)
O1 C1 C10 C11 . -3.3(2)
C2 C1 C10 C11 . 176.23(13)
O1 C1 C10 C9 . 179.73(14)
C2 C1 C10 C9 . -0.7(2)
C8 C9 C10 C11 . 4.3(2)
C4 C9 C10 C11 . -175.79(13)
C8 C9 C10 C1 . -178.81(14)
C4 C9 C10 C1 . 1.1(2)
C1 C10 C11 N1 . 2.6(2)
C9 C10 C11 N1 . 179.54(14)
N1 C12 C13 C14 . 179.84(13)
C12 C13 C14 C15 . -178.46(13)
C13 C14 C15 C16 . 177.58(14)
C14 C15 C16 C17 . 179.05(13)
C15 C16 C17 C17 7_556 179.32(17)
C10 C11 N1 C12 . -179.25(14)
C13 C12 N1 C11 . -116.21(16)

_cod_database_fobs_code 2240636
